data_4085760
loop_
_publ_author_name
'Smith, Patrick W.'
'Tilley, T. Don'

_publ_section_title
;
 Silane--Allyl Coupling Reactions of Cp*(iPr2MeP)Fe(\h3-C3H5) and
 Synthetic Access to the Hydrido--Dinitrogen Complex Cp*(iPr2MeP)FeH(N2)
;
_journal_issue 11
_journal_name_full Organometallics
_journal_page_first 2134
_journal_paper_doi 10.1021/acs.organomet.5b00184
_journal_volume 34
_journal_year 2015
_chemical_formula_moiety 'C41 H61 Fe P Si'
_chemical_formula_sum 'C41 H61 Fe P Si'
_chemical_formula_weight 668.80
_chemical_name_systematic
;
 ?
;
_space_group_crystal_system triclinic
_space_group_IT_number 2
_space_group_name_Hall '-P 1'
_space_group_name_H-M_alt 'P -1'
_symmetry_space_group_name_Hall '-P 1'
_symmetry_space_group_name_H-M 'P -1'
_atom_sites_solution_hydrogens mixed
_atom_sites_solution_primary iterative
_audit_creation_date 2015-01-02
_audit_creation_method
;
Olex2 1.2
(compiled 2014.12.23 svn.r3118 for OlexSys, GUI svn.r4975)
;
_cell_angle_alpha 72.175(3)
_cell_angle_beta 82.686(3)
_cell_angle_gamma 76.623(3)
_cell_formula_units_Z 2
_cell_length_a 8.8981(5)
_cell_length_b 11.8359(7)
_cell_length_c 18.8372(12)
_cell_measurement_reflns_used 4166
_cell_measurement_temperature 100(2)
_cell_measurement_theta_max 25.38
_cell_measurement_theta_min 2.28
_cell_volume 1833.98(19)
_computing_cell_refinement 'SAINT v8.27A (Bruker, 2012)'
_computing_data_reduction 'SAINT v8.27A (Bruker, 2012)'
_computing_molecular_graphics 'Olex2 (Dolomanov et al., 2009)'
_computing_publication_material 'Olex2 (Dolomanov et al., 2009)'
_computing_structure_refinement 'ShelXL (Sheldrick, 2008)'
_computing_structure_solution
;
Superflip (Palatinus & Chapuis, 2007;Palatinus & van der Lee, 2008;
Palatinus et al., 2012)
;
_diffrn_ambient_temperature 100.0
_diffrn_measured_fraction_theta_full 0.987
_diffrn_measured_fraction_theta_max 0.980
_diffrn_measurement_device_type 'Bruker APEX-II CCD'
_diffrn_measurement_method '\f and \w scans'
_diffrn_radiation_monochromator graphite
_diffrn_radiation_type MoK\a
_diffrn_radiation_wavelength 0.71073
_diffrn_reflns_av_unetI/netI 0.0980
_diffrn_reflns_laue_measured_fraction_full 0.987
_diffrn_reflns_laue_measured_fraction_max 0.980
_diffrn_reflns_limit_h_max 10
_diffrn_reflns_limit_h_min -10
_diffrn_reflns_limit_k_max 14
_diffrn_reflns_limit_k_min -13
_diffrn_reflns_limit_l_max 22
_diffrn_reflns_limit_l_min 0
_diffrn_reflns_number 6707
_diffrn_reflns_point_group_measured_fraction_full 0.987
_diffrn_reflns_point_group_measured_fraction_max 0.980
_diffrn_reflns_theta_full 25.242
_diffrn_reflns_theta_max 25.518
_diffrn_reflns_theta_min 1.138
_diffrn_standards_number 0
_exptl_absorpt_coefficient_mu 0.515
_exptl_absorpt_correction_T_max 0.745213
_exptl_absorpt_correction_T_min 0.340602
_exptl_absorpt_correction_type multi-scan
_exptl_absorpt_process_details TWINABS
_exptl_crystal_colour yellow
_exptl_crystal_colour_primary yellow
_exptl_crystal_density_diffrn 1.211
_exptl_crystal_description needle
_exptl_crystal_F_000 724
_refine_diff_density_max 0.491
_refine_diff_density_min -0.435
_refine_diff_density_rms 0.103
_refine_ls_extinction_method none
_refine_ls_goodness_of_fit_ref 1.019
_refine_ls_hydrogen_treatment mixed
_refine_ls_matrix_type full
_refine_ls_number_parameters 429
_refine_ls_number_reflns 6707
_refine_ls_number_restraints 0
_refine_ls_restrained_S_all 1.019
_refine_ls_R_factor_all 0.0948
_refine_ls_R_factor_gt 0.0556
_refine_ls_shift/su_max 0.000
_refine_ls_shift/su_mean 0.000
_refine_ls_structure_factor_coef Fsqd
_refine_ls_weighting_details 'w=1/[\s^2^(Fo^2^)+(0.0720P)^2^] where P=(Fo^2^+2Fc^2^)/3'
_refine_ls_weighting_scheme calc
_refine_ls_wR_factor_gt 0.1281
_refine_ls_wR_factor_ref 0.1415
_reflns_Friedel_coverage 0.000
_reflns_number_gt 4708
_reflns_number_total 6707
_reflns_threshold_expression 'I > 2\s(I)'
_cod_data_source_file om5b00184_si_004.cif
_cod_data_source_block twin4
_cod_depositor_comments 'Adding full bibliography for 4085759--4085762.cif.'
_cod_database_code 4085760
_shelxl_version_number 2014-3
_shelx_space_group_comment
;
The symmetry employed for this shelxl refinement is uniquely defined
by the following loop, which should always be used as a source of
symmetry information in preference to the above space-group names.
They are only intended as comments.
;
_olex2_refinement_description
;
1. Fixed Uiso
 At 1.2 times of:
  All C(H) groups
 At 1.5 times of:
  All C(H,H,H) groups
2.a Ternary CH refined with riding coordinates:
 C15(H15), C12(H12)
2.b Aromatic/amide H refined with riding coordinates:
 C21(H21), C26(H26), C22(H22), C28(H28), C20(H20), C35(H35), C37(H37)
2.c Idealised Me refined as rotating group:
 C40(H40A,H40B,H40C), C11(H11A,H11B,H11C), C30(H30A,H30B,H30C), C32(H32A,H32B,
 H32C), C39(H39A,H39B,H39C), C16(H16A,H16B,H16C), C41(H41A,H41B,H41C), C10(H10A,
 H10B,H10C), C13(H13A,H13B,H13C), C14(H14A,H14B,H14C), C6(H6A,H6B,H6C),
 C17(H17A,H17B,H17C), C9(H9A,H9B,H9C), C31(H31A,H31B,H31C), C7(H7A,H7B,H7C),
 C8(H8A,H8B,H8C)
;
_olex2_submission_special_instructions 'No special instructions were received'

loop_
_space_group_symop_operation_xyz
'x, y, z'
'-x, -y, -z'

loop_
_atom_site_label
_atom_site_type_symbol
_atom_site_fract_x
_atom_site_fract_y
_atom_site_fract_z
_atom_site_U_iso_or_equiv
_atom_site_adp_type
_atom_site_occupancy
_atom_site_site_symmetry_order
_atom_site_calc_flag
_atom_site_refinement_flags_posn
Fe1 Fe 0.59583(5) 0.34414(4) 0.22090(3) 0.01060(16) Uani 1 1 d .
P1 P 0.57847(10) 0.20252(8) 0.32756(5) 0.0112(2) Uani 1 1 d .
Si1 Si 0.59772(11) 0.51035(8) 0.25845(5) 0.0105(2) Uani 1 1 d .
C2 C 0.5153(4) 0.4304(3) 0.11451(18) 0.0141(8) Uani 1 1 d .
C34 C 0.1550(4) 0.4974(3) 0.33407(18) 0.0110(7) Uani 1 1 d .
C38 C 0.2904(4) 0.5511(3) 0.41939(19) 0.0116(8) Uani 1 1 d .
C19 C 0.4758(4) 0.7744(3) 0.19299(18) 0.0102(7) Uani 1 1 d .
C5 C 0.7548(4) 0.3020(3) 0.13374(19) 0.0131(8) Uani 1 1 d .
C25 C 0.7555(4) 0.7848(3) 0.18958(19) 0.0113(8) Uani 1 1 d .
C21 C 0.2253(4) 0.8858(3) 0.22773(19) 0.0147(8) Uani 1 1 d .
H21 H 0.1513 0.9595 0.2222 0.018 Uiso 1 1 calc R
C18 C 0.4447(4) 0.6625(3) 0.24176(18) 0.0090(7) Uani 1 1 d .
C33 C 0.2537(4) 0.5653(3) 0.34591(18) 0.0101(7) Uani 1 1 d .
C23 C 0.3011(4) 0.6690(3) 0.28438(18) 0.0107(7) Uani 1 1 d .
C26 C 0.8938(4) 0.8038(3) 0.1499(2) 0.0143(8) Uani 1 1 d .
H26 H 0.9801 0.7984 0.1766 0.017 Uiso 1 1 calc R
C22 C 0.1955(4) 0.7785(3) 0.27719(19) 0.0129(8) Uani 1 1 d .
H22 H 0.1008 0.7795 0.3069 0.015 Uiso 1 1 calc R
C28 C 0.7819(4) 0.8442(3) 0.0352(2) 0.0146(8) Uani 1 1 d .
H28 H 0.7903 0.8663 -0.0178 0.018 Uiso 1 1 calc R
C27 C 0.9110(4) 0.8305(3) 0.0726(2) 0.0157(8) Uani 1 1 d .
C40 C 0.0823(4) 0.2992(3) 0.5324(2) 0.0218(9) Uani 1 1 d .
H40A H -0.0073 0.2772 0.5188 0.033 Uiso 1 1 calc GR
H40B H 0.0529 0.3308 0.5757 0.033 Uiso 1 1 calc GR
H40C H 0.1659 0.2274 0.5449 0.033 Uiso 1 1 calc GR
C29 C 0.6395(4) 0.8268(3) 0.07204(19) 0.0112(8) Uani 1 1 d .
C11 C 0.4884(4) 0.2575(3) 0.40629(19) 0.0154(8) Uani 1 1 d .
H11A H 0.5452 0.3147 0.4132 0.023 Uiso 1 1 calc GR
H11B H 0.4907 0.1889 0.4516 0.023 Uiso 1 1 calc GR
H11C H 0.3809 0.2984 0.3965 0.023 Uiso 1 1 calc GR
C1 C 0.6774(4) 0.4263(3) 0.11240(19) 0.0150(8) Uani 1 1 d .
C36 C 0.1370(4) 0.3950(3) 0.46749(19) 0.0143(8) Uani 1 1 d .
C20 C 0.3656(4) 0.8826(3) 0.18671(19) 0.0137(8) Uani 1 1 d .
H20 H 0.3882 0.9558 0.1532 0.016 Uiso 1 1 calc R
C15 C 0.4595(4) 0.0898(3) 0.3308(2) 0.0149(8) Uani 1 1 d .
H15 H 0.4896 0.0631 0.2846 0.018 Uiso 1 1 calc R
C4 C 0.6420(4) 0.2297(3) 0.14710(18) 0.0130(8) Uani 1 1 d .
C30 C 0.7423(4) 0.7613(3) 0.27323(19) 0.0159(8) Uani 1 1 d .
H30A H 0.7369 0.6762 0.2974 0.024 Uiso 1 1 calc GR
H30B H 0.6483 0.8136 0.2876 0.024 Uiso 1 1 calc GR
H30C H 0.8330 0.7788 0.2891 0.024 Uiso 1 1 calc GR
C3 C 0.4933(4) 0.3080(3) 0.13683(19) 0.0133(8) Uani 1 1 d .
C32 C 0.5032(4) 0.8441(3) 0.02649(19) 0.0157(8) Uani 1 1 d .
H32A H 0.5280 0.8847 -0.0260 0.024 Uiso 1 1 calc GR
H32B H 0.4123 0.8939 0.0453 0.024 Uiso 1 1 calc GR
H32C H 0.4808 0.7649 0.0307 0.024 Uiso 1 1 calc GR
C35 C 0.0983(4) 0.4137(3) 0.39557(19) 0.0137(8) Uani 1 1 d .
H35 H 0.0306 0.3681 0.3875 0.016 Uiso 1 1 calc R
C24 C 0.6263(4) 0.7920(3) 0.15011(18) 0.0088(7) Uani 1 1 d .
C37 C 0.2330(4) 0.4653(3) 0.47863(19) 0.0146(8) Uani 1 1 d .
H37 H 0.2599 0.4544 0.5279 0.018 Uiso 1 1 calc R
C39 C 0.1095(4) 0.5112(3) 0.25739(19) 0.0147(8) Uani 1 1 d .
H39A H 0.1079 0.5946 0.2262 0.022 Uiso 1 1 calc GR
H39B H 0.0064 0.4930 0.2609 0.022 Uiso 1 1 calc GR
H39C H 0.1846 0.4551 0.2350 0.022 Uiso 1 1 calc GR
C16 C 0.2879(4) 0.1521(3) 0.3273(2) 0.0222(9) Uani 1 1 d .
H16A H 0.2485 0.1647 0.3759 0.033 Uiso 1 1 calc GR
H16B H 0.2290 0.1009 0.3150 0.033 Uiso 1 1 calc GR
H16C H 0.2765 0.2305 0.2889 0.033 Uiso 1 1 calc GR
C12 C 0.7592(4) 0.1074(3) 0.3716(2) 0.0157(8) Uani 1 1 d .
H12 H 0.7274 0.0510 0.4198 0.019 Uiso 1 1 calc R
C41 C 0.3829(4) 0.6324(3) 0.4348(2) 0.0177(8) Uani 1 1 d .
H41A H 0.4781 0.6322 0.4023 0.027 Uiso 1 1 calc GR
H41B H 0.4092 0.6024 0.4872 0.027 Uiso 1 1 calc GR
H41C H 0.3213 0.7151 0.4248 0.027 Uiso 1 1 calc GR
C10 C 0.9274(4) 0.2611(3) 0.1329(2) 0.0209(9) Uani 1 1 d .
H10A H 0.9693 0.2985 0.1637 0.031 Uiso 1 1 calc GR
H10B H 0.9715 0.2853 0.0815 0.031 Uiso 1 1 calc GR
H10C H 0.9541 0.1727 0.1531 0.031 Uiso 1 1 calc GR
C13 C 0.8592(4) 0.0294(3) 0.3251(2) 0.0203(9) Uani 1 1 d .
H13A H 0.7979 -0.0220 0.3146 0.030 Uiso 1 1 calc GR
H13B H 0.9484 -0.0219 0.3529 0.030 Uiso 1 1 calc GR
H13C H 0.8954 0.0818 0.2779 0.030 Uiso 1 1 calc GR
C14 C 0.8576(4) 0.1834(3) 0.3907(2) 0.0246(9) Uani 1 1 d .
H14A H 0.8974 0.2358 0.3445 0.037 Uiso 1 1 calc GR
H14B H 0.9444 0.1295 0.4192 0.037 Uiso 1 1 calc GR
H14C H 0.7939 0.2336 0.4207 0.037 Uiso 1 1 calc GR
C6 C 0.7598(4) 0.5301(3) 0.0809(2) 0.0219(9) Uani 1 1 d .
H6A H 0.6877 0.6062 0.0815 0.033 Uiso 1 1 calc GR
H6B H 0.7987 0.5332 0.0294 0.033 Uiso 1 1 calc GR
H6C H 0.8467 0.5185 0.1113 0.033 Uiso 1 1 calc GR
C17 C 0.4781(4) -0.0249(3) 0.3973(2) 0.0217(9) Uani 1 1 d .
H17A H 0.5857 -0.0693 0.3971 0.033 Uiso 1 1 calc GR
H17B H 0.4096 -0.0764 0.3933 0.033 Uiso 1 1 calc GR
H17C H 0.4509 -0.0023 0.4439 0.033 Uiso 1 1 calc GR
C9 C 0.6774(4) 0.0958(3) 0.15555(19) 0.0169(8) Uani 1 1 d .
H9A H 0.7699 0.0571 0.1839 0.025 Uiso 1 1 calc GR
H9B H 0.6958 0.0825 0.1060 0.025 Uiso 1 1 calc GR
H9C H 0.5895 0.0605 0.1822 0.025 Uiso 1 1 calc GR
C31 C 1.0682(4) 0.8438(3) 0.0327(2) 0.0224(9) Uani 1 1 d .
H31A H 1.1226 0.8805 0.0591 0.034 Uiso 1 1 calc GR
H31B H 1.0542 0.8958 -0.0186 0.034 Uiso 1 1 calc GR
H31C H 1.1291 0.7638 0.0319 0.034 Uiso 1 1 calc GR
C7 C 0.3918(4) 0.5413(3) 0.0891(2) 0.0199(9) Uani 1 1 d .
H7A H 0.2898 0.5200 0.1031 0.030 Uiso 1 1 calc GR
H7B H 0.4035 0.5743 0.0347 0.030 Uiso 1 1 calc GR
H7C H 0.4011 0.6022 0.1128 0.030 Uiso 1 1 calc GR
C8 C 0.3420(4) 0.2717(3) 0.1365(2) 0.0209(9) Uani 1 1 d .
H8A H 0.3486 0.1868 0.1658 0.031 Uiso 1 1 calc GR
H8B H 0.3203 0.2817 0.0850 0.031 Uiso 1 1 calc GR
H8C H 0.2587 0.3232 0.1586 0.031 Uiso 1 1 calc GR
H H 0.737(4) 0.347(3) 0.257(2) 0.034(11) Uiso 1 1 d .
HA H 0.458(4) 0.401(3) 0.2548(19) 0.023(10) Uiso 1 1 d .
H1A H 0.597(4) 0.487(3) 0.334(2) 0.026(10) Uiso 1 1 d .
H1B H 0.736(4) 0.552(3) 0.2301(18) 0.017(9) Uiso 1 1 d .

loop_
_atom_site_aniso_label
_atom_site_aniso_U_11
_atom_site_aniso_U_22
_atom_site_aniso_U_33
_atom_site_aniso_U_23
_atom_site_aniso_U_13
_atom_site_aniso_U_12
Fe1 0.0128(3) 0.0082(3) 0.0108(3) -0.0023(2) -0.0003(2) -0.0029(2)
P1 0.0128(5) 0.0091(4) 0.0118(5) -0.0027(4) -0.0008(4) -0.0029(4)
Si1 0.0115(5) 0.0089(5) 0.0115(5) -0.0026(4) -0.0012(4) -0.0029(4)
C2 0.023(2) 0.0131(18) 0.0064(19) -0.0012(15) 0.0017(16) -0.0073(15)
C34 0.0111(19) 0.0101(17) 0.0098(18) -0.0027(14) -0.0005(15) 0.0012(14)
C38 0.0064(18) 0.0095(17) 0.015(2) -0.0002(15) -0.0012(15) 0.0015(14)
C19 0.0111(19) 0.0109(17) 0.0097(18) -0.0038(14) -0.0021(15) -0.0023(14)
C5 0.015(2) 0.0138(18) 0.0103(19) -0.0047(15) 0.0031(16) -0.0028(15)
C25 0.0145(19) 0.0037(16) 0.016(2) -0.0013(14) -0.0021(16) -0.0038(13)
C21 0.012(2) 0.0117(18) 0.016(2) -0.0028(15) -0.0016(16) 0.0034(14)
C18 0.0103(18) 0.0110(17) 0.0080(18) -0.0036(14) -0.0037(15) -0.0036(14)
C33 0.0081(18) 0.0091(16) 0.0117(19) -0.0026(14) 0.0037(15) -0.0014(13)
C23 0.0107(19) 0.0134(17) 0.0088(18) -0.0031(15) -0.0042(15) -0.0023(14)
C26 0.011(2) 0.0082(17) 0.023(2) -0.0026(16) -0.0063(17) -0.0019(14)
C22 0.0071(18) 0.0160(18) 0.0123(19) -0.0015(15) 0.0039(15) -0.0018(14)
C28 0.016(2) 0.0130(18) 0.013(2) -0.0005(15) 0.0000(16) -0.0049(15)
C27 0.014(2) 0.0084(17) 0.022(2) -0.0016(15) 0.0031(17) -0.0026(14)
C40 0.022(2) 0.0195(19) 0.019(2) 0.0001(17) 0.0010(18) -0.0054(16)
C29 0.0142(19) 0.0042(16) 0.0143(19) -0.0021(14) -0.0002(16) -0.0015(13)
C11 0.021(2) 0.0116(18) 0.013(2) -0.0022(15) -0.0029(16) -0.0025(15)
C1 0.024(2) 0.0128(18) 0.0117(19) -0.0051(15) 0.0016(16) -0.0101(15)
C36 0.0097(19) 0.0136(18) 0.015(2) -0.0011(15) 0.0045(16) -0.0005(14)
C20 0.018(2) 0.0052(16) 0.016(2) 0.0008(15) 0.0003(16) -0.0058(14)
C15 0.018(2) 0.0108(17) 0.017(2) -0.0039(15) -0.0006(17) -0.0074(15)
C4 0.019(2) 0.0112(17) 0.0079(18) -0.0039(14) -0.0005(16) 0.0002(15)
C30 0.016(2) 0.0175(19) 0.016(2) -0.0039(16) -0.0044(16) -0.0066(15)
C3 0.015(2) 0.0168(18) 0.0095(19) -0.0054(15) -0.0011(16) -0.0036(15)
C32 0.017(2) 0.0150(18) 0.014(2) -0.0018(16) -0.0038(16) -0.0024(15)
C35 0.0106(19) 0.0140(18) 0.019(2) -0.0055(16) 0.0018(16) -0.0069(14)
C24 0.0080(18) 0.0051(16) 0.0129(19) -0.0011(14) 0.0017(15) -0.0041(13)
C37 0.016(2) 0.0161(18) 0.0099(19) -0.0026(15) -0.0011(16) -0.0011(15)
C39 0.015(2) 0.0153(18) 0.017(2) -0.0058(16) -0.0022(16) -0.0049(15)
C16 0.022(2) 0.024(2) 0.023(2) -0.0046(18) -0.0001(18) -0.0131(17)
C12 0.014(2) 0.0155(18) 0.016(2) -0.0025(16) -0.0028(16) -0.0021(15)
C41 0.022(2) 0.0161(19) 0.018(2) -0.0072(16) -0.0017(17) -0.0060(16)
C10 0.017(2) 0.026(2) 0.019(2) -0.0065(18) 0.0011(18) -0.0058(16)
C13 0.015(2) 0.020(2) 0.022(2) -0.0046(17) -0.0040(17) 0.0016(16)
C14 0.020(2) 0.026(2) 0.032(2) -0.0103(19) -0.0113(19) -0.0027(17)
C6 0.035(2) 0.0162(19) 0.016(2) -0.0051(16) 0.0094(18) -0.0141(17)
C17 0.027(2) 0.0133(18) 0.025(2) -0.0010(17) -0.0002(18) -0.0103(16)
C9 0.023(2) 0.0152(18) 0.0125(19) -0.0042(15) 0.0005(17) -0.0050(15)
C31 0.016(2) 0.021(2) 0.029(2) -0.0055(18) 0.0034(18) -0.0066(16)
C7 0.032(2) 0.0150(19) 0.011(2) -0.0016(16) -0.0046(18) -0.0020(17)
C8 0.024(2) 0.023(2) 0.019(2) -0.0100(17) -0.0034(18) -0.0051(17)

loop_
_atom_type_symbol
_atom_type_description
_atom_type_scat_dispersion_real
_atom_type_scat_dispersion_imag
_atom_type_scat_source
C C 0.0033 0.0016 'International Tables Vol C Tables 4.2.6.8 and 6.1.1.4'
H H 0.0000 0.0000 'International Tables Vol C Tables 4.2.6.8 and 6.1.1.4'
Si Si 0.0817 0.0704 'International Tables Vol C Tables 4.2.6.8 and 6.1.1.4'
P P 0.1023 0.0942 'International Tables Vol C Tables 4.2.6.8 and 6.1.1.4'
Fe Fe 0.3463 0.8444 'International Tables Vol C Tables 4.2.6.8 and 6.1.1.4'

loop_
_geom_angle_atom_site_label_1
_geom_angle_atom_site_label_2
_geom_angle_atom_site_label_3
_geom_angle
P1 Fe1 Si1 102.81(4)
C2 Fe1 P1 147.52(10)
C2 Fe1 Si1 99.64(9)
C2 Fe1 C5 66.53(13)
C2 Fe1 C1 39.96(13)
C2 Fe1 C4 65.80(12)
C2 Fe1 C3 39.84(12)
C5 Fe1 P1 119.15(9)
C5 Fe1 Si1 120.19(10)
C5 Fe1 C4 38.50(13)
C1 Fe1 P1 158.61(10)
C1 Fe1 Si1 91.76(9)
C1 Fe1 C5 39.53(12)
C1 Fe1 C4 65.40(13)
C1 Fe1 C3 66.49(13)
C4 Fe1 P1 98.26(9)
C4 Fe1 Si1 156.83(10)
C3 Fe1 P1 110.15(10)
C3 Fe1 Si1 136.66(9)
C3 Fe1 C5 65.76(13)
C3 Fe1 C4 38.88(12)
C11 P1 Fe1 115.19(11)
C11 P1 C15 100.86(16)
C11 P1 C12 97.90(16)
C15 P1 Fe1 116.83(12)
C12 P1 Fe1 119.16(12)
C12 P1 C15 103.78(15)
C18 Si1 Fe1 128.11(10)
C1 C2 Fe1 70.3(2)
C1 C2 C3 107.7(3)
C1 C2 C7 126.5(3)
C3 C2 Fe1 71.35(19)
C3 C2 C7 125.5(3)
C7 C2 Fe1 129.3(2)
C33 C34 C35 118.8(3)
C33 C34 C39 121.8(3)
C35 C34 C39 119.3(3)
C33 C38 C41 121.0(3)
C37 C38 C33 119.2(3)
C37 C38 C41 119.7(3)
C18 C19 C24 125.6(3)
C20 C19 C18 120.5(3)
C20 C19 C24 113.7(3)
C1 C5 Fe1 68.92(19)
C1 C5 C10 123.7(3)
C4 C5 Fe1 72.16(19)
C4 C5 C1 108.0(3)
C4 C5 C10 127.9(3)
C10 C5 Fe1 129.4(2)
C26 C25 C30 119.9(3)
C26 C25 C24 119.1(3)
C24 C25 C30 121.0(3)
C20 C21 C22 118.2(3)
C19 C18 Si1 122.8(2)
C23 C18 Si1 120.7(2)
C23 C18 C19 116.2(3)
C34 C33 C38 119.8(3)
C34 C33 C23 121.7(3)
C38 C33 C23 117.7(3)
C18 C23 C33 124.9(3)
C22 C23 C18 121.5(3)
C22 C23 C33 113.3(3)
C25 C26 C27 122.4(3)
C21 C22 C23 121.5(3)
C27 C28 C29 122.6(3)
C26 C27 C31 119.9(3)
C28 C27 C26 117.5(3)
C28 C27 C31 122.6(3)
C28 C29 C32 119.1(3)
C28 C29 C24 119.3(3)
C24 C29 C32 121.6(3)
C2 C1 Fe1 69.7(2)
C2 C1 C5 108.1(3)
C2 C1 C6 127.4(3)
C5 C1 Fe1 71.6(2)
C5 C1 C6 123.7(3)
C6 C1 Fe1 132.3(2)
C35 C36 C40 121.7(3)
C35 C36 C37 118.0(3)
C37 C36 C40 120.3(3)
C21 C20 C19 122.0(3)
C16 C15 P1 109.5(2)
C17 C15 P1 116.8(2)
C17 C15 C16 109.0(3)
C5 C4 Fe1 69.34(18)
C5 C4 C3 108.4(3)
C5 C4 C9 124.7(3)
C3 C4 Fe1 68.81(18)
C3 C4 C9 125.9(3)
C9 C4 Fe1 136.6(2)
C2 C3 Fe1 68.81(19)
C2 C3 C8 124.7(3)
C4 C3 Fe1 72.31(18)
C4 C3 C2 107.8(3)
C4 C3 C8 126.8(3)
C8 C3 Fe1 131.8(2)
C36 C35 C34 122.5(3)
C25 C24 C19 118.9(3)
C29 C24 C19 121.9(3)
C29 C24 C25 118.9(3)
C38 C37 C36 121.6(3)
C13 C12 P1 113.8(2)
C13 C12 C14 109.2(3)
C14 C12 P1 112.1(2)

loop_
_geom_bond_atom_site_label_1
_geom_bond_atom_site_label_2
_geom_bond_distance
Fe1 P1 2.2021(10)
Fe1 Si1 2.2893(10)
Fe1 C2 2.085(3)
Fe1 C5 2.128(3)
Fe1 C1 2.093(3)
Fe1 C4 2.165(3)
Fe1 C3 2.119(3)
P1 C11 1.820(3)
P1 C15 1.869(3)
P1 C12 1.863(3)
Si1 C18 1.955(3)
C2 C1 1.428(5)
C2 C3 1.432(5)
C2 C7 1.498(5)
C34 C33 1.397(5)
C34 C35 1.399(5)
C34 C39 1.500(5)
C38 C33 1.414(5)
C38 C37 1.392(5)
C38 C41 1.511(5)
C19 C18 1.426(4)
C19 C20 1.404(4)
C19 C24 1.497(4)
C5 C1 1.428(5)
C5 C4 1.416(5)
C5 C10 1.499(5)
C25 C26 1.383(5)
C25 C30 1.508(5)
C25 C24 1.420(5)
C21 C22 1.386(5)
C21 C20 1.381(5)
C18 C23 1.420(5)
C33 C23 1.508(5)
C23 C22 1.393(4)
C26 C27 1.388(5)
C28 C27 1.376(5)
C28 C29 1.392(5)
C27 C31 1.519(5)
C40 C36 1.507(5)
C29 C32 1.514(5)
C29 C24 1.398(5)
C1 C6 1.503(5)
C36 C35 1.379(5)
C36 C37 1.396(5)
C15 C16 1.535(5)
C15 C17 1.531(5)
C4 C3 1.426(4)
C4 C9 1.505(4)
C3 C8 1.505(5)
C12 C13 1.527(5)
C12 C14 1.533(5)
